data_7204033
loop_
_publ_author_name
'Harvey, Howard G.'
'Teat, Simon J.'
'Attfield, Martin P.'

_publ_section_title
;
 Al2[O3PC2H4PO3](H2O)2F2&#x00B7;H2O: a novel aluminium diphosphonate
;
_journal_issue 12
_journal_name_full 'Journal of Materials Chemistry'
_journal_page_first 2632
_journal_paper_doi 10.1039/b006851i
_journal_volume 10
_journal_year 2000
_chemical_compound_source ' Aldrich, Lancaster '
_chemical_formula_moiety ' C1 H2 Al1 F1 O4.50 P1 '
_chemical_formula_sum 'C2 H4 Al2 F2 O9 P2'
_chemical_formula_weight 325.96
_chemical_melting_point ?
_chemical_name_systematic
;                                                                               
Aluminium fluoro ethylenediphosphonate hydrate                                                                                                     
;
_space_group_IT_number 11
_symmetry_cell_setting monoclinic
_symmetry_space_group_name_Hall '-P 2yb'
_symmetry_space_group_name_H-M 'P 1 21/m 1'
_atom_sites_solution_hydrogens geom
_atom_sites_solution_primary direct
_audit_creation_date 00-25-05
_audit_creation_method CRYSTALS_ver_12-03-99
_cell_angle_alpha 90
_cell_angle_beta 91.97(3)
_cell_angle_gamma 90
_cell_formula_units_Z 2
_cell_length_a 4.978(3)
_cell_length_b 12.00(1)
_cell_length_c 8.189(6)
_cell_measurement_temperature 160
_cell_volume 488.9(6)
_computing_cell_refinement SMART
_computing_data_collection SMART
_computing_data_reduction SAINT
_computing_molecular_graphics
;                                                                               
 CAMERON (Watkin, Prout & Pearce,  1996)                                        
;
_computing_publication_material
;                                                                               
CRYSTALS Issue 10 (Watkin, Prout, Carruthers & Betteridge, 1996)                
;
_computing_structure_refinement
;                                                                               
CRYSTALS Issue 10 (Watkin, Prout, Carruthers & Betteridge, 1996)                
;
_computing_structure_solution 'SHELXS86 (Sheldrick, 1986)'
_diffrn_ambient_temperature 293
_diffrn_measurement_device_type 'Bruker SMART CCD Area Detector'
_diffrn_measurement_method 'Omega scans '
_diffrn_radiation_monochromator 'Silicon (111)'
_diffrn_radiation_type 'Daresbury Synchrotron radiation source '
_diffrn_radiation_wavelength 0.69420
_diffrn_reflns_av_R_equivalents 0.06
_diffrn_reflns_limit_h_max 6
_diffrn_reflns_limit_h_min -6
_diffrn_reflns_limit_k_max 11
_diffrn_reflns_limit_k_min -16
_diffrn_reflns_limit_l_max 11
_diffrn_reflns_limit_l_min -9
_diffrn_reflns_number 2749
_diffrn_reflns_theta_max 54.875
_diffrn_reflns_theta_min 2.87
_diffrn_standards_decay_% 0.00
_diffrn_standards_interval_count 0
_diffrn_standards_interval_time 0
_diffrn_standards_number 0
_exptl_absorpt_coefficient_mu 0.69
_exptl_absorpt_correction_type none
_exptl_crystal_colour ' clear '
_exptl_crystal_density_diffrn 2.21
_exptl_crystal_density_meas ?
_exptl_crystal_description ' flat plates '
_exptl_crystal_F_000 324.75
_exptl_crystal_size_max 0.010
_exptl_crystal_size_mid 0.010
_exptl_crystal_size_min 0.005
_refine_diff_density_max 2.18
_refine_diff_density_min -1.15
_refine_ls_extinction_method None
_refine_ls_goodness_of_fit_ref 1.0801
_refine_ls_hydrogen_treatment noref
_refine_ls_matrix_type full
_refine_ls_number_parameters 39
_refine_ls_number_reflns 868
_refine_ls_R_factor_gt 0.1043
_refine_ls_shift/su_max 0.021757
_refine_ls_structure_factor_coef F
_refine_ls_weighting_details
;
Chebychev polynomial with 3 parameters, Carruthers & Watkin , 1979, 
 3.53    -1.36     2.21    
;
_refine_ls_weighting_scheme calc
_refine_ls_wR_factor_ref 0.1070
_reflns_limit_h_max 6
_reflns_limit_h_min -6
_reflns_limit_k_max 16
_reflns_limit_k_min 0
_reflns_limit_l_max 11
_reflns_limit_l_min 0
_reflns_number_gt 868
_reflns_number_total 1338
_reflns_threshold_expression >3.00\s(I)
_cod_data_source_file b006851i.txt
_cod_data_source_block CRYSTALS_cif
_cod_depositor_comments
;
The following automatic conversions were performed:
'_symmetry_cell_setting' value 'Monoclinic ' changed to 'monoclinic'
according to '/home/adriana/struct/CIF-dictionaries/cif_core.dic'
dictionary named 'cif_core.dic' version 2.4.1 from 2010-06-29.

Automatic conversion script
Id: cif_fix_enum 1555 2011-01-17 13:19:09Z saulius 

The following automatic conversions were performed:

'_chemical_melting_point' value 'not measured' was changed to '?' -
the value is undefined or not given.

Automatic conversion script
Id: cif_fix_values 1569 2011-02-09 13:29:24Z adriana 

The following automatic conversions were performed:

data name '_diffrn_measurement_device-type' was replaced with
'_diffrn_measurement_device_type' as specified in the replacement
file 'data/replacement-values/replacement_tags.lst'.

Automatic conversion script
Id: cif_correct_tags 9268 2022-04-12 08:56:07Z antanas 
;
_cod_original_cell_volume 488.9(2)
_cod_original_sg_symbol_H-M 'P 1 21/m 1 '
_cod_original_formula_sum ' C2 H4 Al2 F2 O9 P2 '
_cod_database_code 7204033

loop_
_symmetry_equiv_pos_as_xyz
x,y,z
-x,-y,-z
-x,y+1/2,-z
x,-y+1/2,z

loop_
_atom_site_label
_atom_site_fract_x
_atom_site_fract_y
_atom_site_fract_z
_atom_site_U_iso_or_equiv
_atom_site_occupancy
_atom_site_adp_type
Al1 0.5000 0.5000 0.0000 0.0036(6) 1.0000 Uiso
Al2 0.2416(7) 0.2500 0.1449(4) 0.0062(7) 1.0000 Uiso
P1 0.0052(4) 0.48526(18) 0.2322(2) 0.0062(5) 1.0000 Uiso
O1 0.0358(12) 0.3584(5) 0.2330(7) 0.0087(11) 1.0000 Uiso
O2 0.203(1) 0.5433(5) 0.1192(6) 0.0059(11) 1.0000 Uiso
O3 -0.2836(11) 0.5191(5) 0.1928(6) 0.008(1) 1.0000 Uiso
O4 0.4997(18) 0.2500 0.3271(11) 0.0136(17) 1.0000 Uiso
O5 0.0165(17) 0.2500 -0.054(1) 0.0104(16) 1.0000 Uiso
O6 0.437(2) 0.2500 -0.3480(14) 0.028(2) 1.0000 Uiso
F1 0.4530(9) 0.3531(4) 0.0477(6) 0.0076(9) 1.0000 Uiso
C1 0.0787(17) 0.5307(7) 0.436(1) 0.0122(15) 1.0000 Uiso
H11 0.0357(17) 0.6117(7) 0.443(1) 0.02(2) 1.0000 Uiso
H12 0.2747(17) 0.5187(7) 0.461(1) 0.02(2) 1.0000 Uiso

loop_
_atom_type_symbol
_atom_type_scat_dispersion_real
_atom_type_scat_dispersion_imag
_atom_type_scat_Cromer_Mann_a1
_atom_type_scat_Cromer_Mann_b1
_atom_type_scat_Cromer_Mann_a2
_atom_type_scat_Cromer_Mann_b2
_atom_type_scat_Cromer_Mann_a3
_atom_type_scat_Cromer_Mann_b3
_atom_type_scat_Cromer_Mann_a4
_atom_type_scat_Cromer_Mann_b4
_atom_type_scat_Cromer_Mann_c
_atom_type_scat_source
'Al  ' 0.0560 0.0520 6.4202 3.0387 1.9002 0.7426 1.5936 31.5472 1.9646 85.0886 1.1151 International_Tables_Vol_IV_Table_2.2B
'P   ' 0.0900 0.0950 6.4345 1.9067 4.1791 27.1570 1.7800 0.5260 1.4908 68.1645 1.1149 International_Tables_Vol_IV_Table_2.2B
'C   ' 0.0020 0.0020 2.3100 20.8439 1.0200 10.2075 1.5886 0.5687 0.8650 51.6512 0.2156 International_Tables_Vol_IV_Table_2.2B
'O   ' 0.0080 0.0060 3.0485 13.2771 2.2868 5.7011 1.5463 0.3239 0.8670 32.9089 0.2508 International_Tables_Vol_IV_Table_2.2B
'F   ' 0.0140 0.0100 3.5392 10.2825 2.6412 4.2944 1.5170 0.2615 1.0243 26.1476 0.2776 International_Tables_Vol_IV_Table_2.2B
'H   ' 0.0000 0.0000 0.4930 10.5109 0.3229 26.1257 0.1402 3.1424 0.0408 57.7997 0.0030 International_Tables_Vol_IV_Table_2.2B

loop_
_geom_angle_atom_site_label_1
_geom_angle_site_symmetry_1
_geom_angle_atom_site_label_2
_geom_angle_site_symmetry_2
_geom_angle_atom_site_label_3
_geom_angle_site_symmetry_3
_geom_angle
_geom_angle_publ_flag
O2 . Al1 . O2 2_665 179.994 yes
O2 . Al1 . O3 1_655 88.2(2) yes
O2 2_665 Al1 . O3 1_655 91.8(2) yes
O2 . Al1 . O3 2_565 91.8(2) yes
O2 2_665 Al1 . O3 2_565 88.2(2) yes
O3 1_655 Al1 . O3 2_565 179.994 yes
O2 . Al1 . F1 . 92.7(2) yes
O2 2_665 Al1 . F1 . 87.3(2) yes
O3 1_655 Al1 . F1 . 90.7(2) yes
O3 2_565 Al1 . F1 . 89.3(2) yes
O2 . Al1 . F1 2_665 87.3(2) yes
O2 2_665 Al1 . F1 2_665 92.7(2) yes
O3 1_655 Al1 . F1 2_665 89.3(2) yes
O3 2_565 Al1 . F1 2_665 90.7(2) yes
F1 . Al1 . F1 2_665 179.994 yes
O1 . Al2 . O1 4_555 91.3(4) yes
O1 . Al2 . O4 . 93.6(3) yes
O1 4_555 Al2 . O4 . 93.6(3) yes
O1 . Al2 . O5 . 90.9(3) yes
O1 4_555 Al2 . O5 . 90.9(3) yes
O4 . Al2 . O5 . 173.6(4) yes
O1 . Al2 . F1 . 91.7(2) yes
O1 4_555 Al2 . F1 . 176.7(3) yes
O4 . Al2 . F1 . 87.7(3) yes
O5 . Al2 . F1 . 87.6(3) yes
O1 . Al2 . F1 4_555 176.7(3) yes
O1 4_555 Al2 . F1 4_555 91.7(2) yes
O4 . Al2 . F1 4_555 87.7(3) yes
O5 . Al2 . F1 4_555 87.6(3) yes
F1 . Al2 . F1 4_555 85.4(3) yes
O1 . P1 . O2 . 112.8(3) yes
O1 . P1 . O3 . 111.1(3) yes
O2 . P1 . O3 . 111.8(3) yes
O1 . P1 . C1 . 106.5(4) yes
O2 . P1 . C1 . 108.0(3) yes
O3 . P1 . C1 . 106.3(4) yes
Al2 . O1 . P1 . 140.1(4) yes
Al1 . O2 . P1 . 136.0(4) yes
Al1 1_455 O3 . P1 . 130.7(3) yes
Al1 . F1 . Al2 . 146.1(3) yes
P1 . C1 . C1 2_566 113.8(8) yes
P1 . C1 . H11 . 108.3(3) no
C1 2_566 C1 . H11 . 108.4(6) no
P1 . C1 . H12 . 108.4(3) no
C1 2_566 C1 . H12 . 108.1(6) no
H11 . C1 . H12 . 109.769 no

loop_
_geom_bond_atom_site_label_1
_geom_bond_site_symmetry_1
_geom_bond_atom_site_label_2
_geom_bond_site_symmetry_2
_geom_bond_distance
_geom_bond_publ_flag
Al1 . O2 . 1.873(5) yes
Al1 . O2 2_665 1.873(5) yes
Al1 . O3 1_655 1.894(5) yes
Al1 . O3 2_565 1.894(5) yes
Al1 . F1 . 1.823(5) yes
Al1 . F1 2_665 1.823(5) yes
Al2 . O1 . 1.821(6) yes
Al2 . O1 4_555 1.821(6) yes
Al2 . O4 . 1.94(1) yes
Al2 . O5 . 1.946(9) yes
Al2 . F1 . 1.825(5) yes
Al2 . F1 4_555 1.825(5) yes
P1 . O1 . 1.530(6) yes
P1 . O2 . 1.541(5) yes
P1 . O3 . 1.518(6) yes
P1 . C1 . 1.780(8) yes
C1 . C1 2_566 1.522(16) yes
C1 . H11 . 0.998 no
C1 . H12 . 1.000 no
